data_2226529
loop_
_publ_author_name
'Zhao, Min Min'

_publ_section_title
;
 Benzylammonium tetrafluoroborate 18-crown-6 clathrate
;
_journal_coeditor_code IM2207
_journal_issue 7
_journal_name_full 'Acta Crystallographica Section E'
_journal_page_first o1618
_journal_paper_doi 10.1107/S1600536810021392
_journal_volume 66
_journal_year 2010
_chemical_formula_iupac 'C7 H10 N +, B F4 -, C12 H24 O6'
_chemical_formula_moiety 'C7 H10 N +, B F4 -, C12 H24 O6'
_chemical_formula_sum 'C19 H34 B F4 N O6'
_chemical_formula_weight 459.28
_chemical_name_common
;
Benzylammonium tetrafluoroborate 18-crown-6 clathrate
;
_chemical_name_systematic
;
Benzylammonium tetrafluoroborate 1,4,7,10,13,16-hexaoxacyclooctadecane
solvate
;
_space_group_IT_number 2
_symmetry_cell_setting triclinic
_symmetry_space_group_name_Hall '-P 1'
_symmetry_space_group_name_H-M 'P -1'
_atom_sites_solution_hydrogens geom
_atom_sites_solution_primary direct
_atom_sites_solution_secondary difmap
_audit_creation_method SHELXL-97
_cell_angle_alpha 76.418(16)
_cell_angle_beta 86.244(17)
_cell_angle_gamma 78.274(15)
_cell_formula_units_Z 2
_cell_length_a 9.281(6)
_cell_length_b 10.673(6)
_cell_length_c 11.863(7)
_cell_measurement_reflns_used 2953
_cell_measurement_temperature 293(2)
_cell_measurement_theta_max 27.4894
_cell_measurement_theta_min 2.8802
_cell_volume 1118.2(12)
_computing_cell_refinement '<i>CrystalClear</i> (Rigaku, 2005)'
_computing_data_collection '<i>CrystalClear</i> (Rigaku, 2005)'
_computing_data_reduction '<i>CrystalClear</i> (Rigaku, 2005)'
_computing_molecular_graphics '<i>SHELXTL</i> (Sheldrick, 2008)'
_computing_publication_material '<i>PRPKAPPA</i> (Ferguson, 1999)'
_computing_structure_refinement '<i>SHELXL97</i> (Sheldrick, 2008)'
_computing_structure_solution '<i>SHELXS97</i> (Sheldrick, 2008)'
_diffrn_ambient_temperature 293(2)
_diffrn_detector_area_resol_mean 28.5714
_diffrn_measured_fraction_theta_full 0.987
_diffrn_measured_fraction_theta_max 0.987
_diffrn_measurement_device_type 'Rigaku SCXmini diffractometer'
_diffrn_measurement_method '\w scans'
_diffrn_radiation_monochromator graphite
_diffrn_radiation_source 'fine-focus sealed tube'
_diffrn_radiation_type MoK\a
_diffrn_radiation_wavelength 0.71073
_diffrn_reflns_av_R_equivalents 0.0311
_diffrn_reflns_av_sigmaI/netI 0.0425
_diffrn_reflns_limit_h_max 12
_diffrn_reflns_limit_h_min -12
_diffrn_reflns_limit_k_max 13
_diffrn_reflns_limit_k_min -13
_diffrn_reflns_limit_l_max 15
_diffrn_reflns_limit_l_min -15
_diffrn_reflns_number 12286
_diffrn_reflns_theta_full 27.51
_diffrn_reflns_theta_max 27.51
_diffrn_reflns_theta_min 2.70
_diffrn_standards_number 0
_exptl_absorpt_coefficient_mu 0.119
_exptl_absorpt_correction_T_max 0.976
_exptl_absorpt_correction_T_min 0.958
_exptl_absorpt_correction_type multi-scan
_exptl_absorpt_process_details '(<i>CrystalClear</i>; Rigaku, 2005)'
_exptl_crystal_colour Colorless
_exptl_crystal_density_diffrn 1.364
_exptl_crystal_density_method 'not measured'
_exptl_crystal_description Prism
_exptl_crystal_F_000 488
_exptl_crystal_size_max 0.4000
_exptl_crystal_size_mid 0.3000
_exptl_crystal_size_min 0.2000
_refine_diff_density_max 0.246
_refine_diff_density_min -0.241
_refine_ls_extinction_method none
_refine_ls_goodness_of_fit_ref 1.034
_refine_ls_hydrogen_treatment constr
_refine_ls_matrix_type full
_refine_ls_number_parameters 280
_refine_ls_number_reflns 5057
_refine_ls_number_restraints 0
_refine_ls_restrained_S_all 1.034
_refine_ls_R_factor_all 0.0602
_refine_ls_R_factor_gt 0.0450
_refine_ls_shift/su_max 0.000
_refine_ls_shift/su_mean 0.000
_refine_ls_structure_factor_coef Fsqd
_refine_ls_weighting_details 'calc w=1/[\s^2^(Fo^2^)+(0.0454P)^2^+0.2316P] where P=(Fo^2^+2Fc^2^)/3'
_refine_ls_weighting_scheme calc
_refine_ls_wR_factor_gt 0.0949
_refine_ls_wR_factor_ref 0.1026
_reflns_number_gt 4153
_reflns_number_total 5057
_reflns_threshold_expression I>2sigma(I)
_cod_data_source_file im2207.cif
_cod_data_source_block I
_cod_database_code 2226529
_cod_database_fobs_code 2226529

loop_
_symmetry_equiv_pos_as_xyz
'x, y, z'
'-x, -y, -z'

loop_
_atom_site_type_symbol
_atom_site_label
_atom_site_fract_x
_atom_site_fract_y
_atom_site_fract_z
_atom_site_U_iso_or_equiv
_atom_site_adp_type
_atom_site_calc_flag
_atom_site_refinement_flags
_atom_site_occupancy
_atom_site_disorder_assembly
_atom_site_disorder_group
C C8 -0.24636(17) 0.50111(14) 0.10270(14) 0.0196(3) Uani d . 1 . .
H H8A -0.3497 0.5175 0.0841 0.024 Uiso calc R 1 . .
H H8B -0.1973 0.5562 0.0418 0.024 Uiso calc R 1 . .
C C9 -0.23023(16) 0.53375(15) 0.21673(14) 0.0194(3) Uani d . 1 . .
H H9A -0.2804 0.6232 0.2153 0.023 Uiso calc R 1 . .
H H9B -0.2738 0.4751 0.2785 0.023 Uiso calc R 1 . .
C C10 0.27734(17) 0.10959(14) 0.00480(13) 0.0189(3) Uani d . 1 . .
H H10A 0.2860 0.0238 0.0573 0.023 Uiso calc R 1 . .
H H10B 0.3479 0.1025 -0.0585 0.023 Uiso calc R 1 . .
C C11 -0.05246(17) 0.57472(15) 0.33132(13) 0.0203(3) Uani d . 1 . .
H H11A -0.1023 0.5345 0.4007 0.024 Uiso calc R 1 . .
H H11B -0.0922 0.6684 0.3133 0.024 Uiso calc R 1 . .
C C12 0.31163(16) 0.37847(15) 0.42392(13) 0.0188(3) Uani d . 1 . .
H H12A 0.3308 0.2915 0.4748 0.023 Uiso calc R 1 . .
H H12B 0.3345 0.4397 0.4657 0.023 Uiso calc R 1 . .
C C13 0.12451(16) 0.15430(14) -0.04151(12) 0.0176(3) Uani d . 1 . .
H H13A 0.1122 0.2444 -0.0861 0.021 Uiso calc R 1 . .
H H13B 0.1080 0.0996 -0.0923 0.021 Uiso calc R 1 . .
C C14 -0.12985(16) 0.18795(15) 0.01623(13) 0.0186(3) Uani d . 1 . .
H H14A -0.1928 0.1430 0.0735 0.022 Uiso calc R 1 . .
H H14B -0.1384 0.1631 -0.0563 0.022 Uiso calc R 1 . .
C C15 -0.18267(17) 0.33378(15) -0.00050(13) 0.0194(3) Uani d . 1 . .
H H15A -0.1180 0.3802 -0.0547 0.023 Uiso calc R 1 . .
H H15B -0.2811 0.3590 -0.0315 0.023 Uiso calc R 1 . .
C C16 0.48137(16) 0.27382(15) 0.16325(13) 0.0180(3) Uani d . 1 . .
H H16A 0.5828 0.2546 0.1875 0.022 Uiso calc R 1 . .
H H16B 0.4647 0.3574 0.1072 0.022 Uiso calc R 1 . .
C C17 0.45350(16) 0.16760(15) 0.10879(13) 0.0189(3) Uani d . 1 . .
H H17A 0.5241 0.1570 0.0461 0.023 Uiso calc R 1 . .
H H17B 0.4648 0.0849 0.1660 0.023 Uiso calc R 1 . .
C C18 0.41154(16) 0.37904(14) 0.31845(13) 0.0184(3) Uani d . 1 . .
H H18A 0.3924 0.4650 0.2660 0.022 Uiso calc R 1 . .
H H18B 0.5136 0.3596 0.3414 0.022 Uiso calc R 1 . .
C C29 0.10945(17) 0.55084(14) 0.35178(13) 0.0195(3) Uani d . 1 . .
H H29A 0.1614 0.5798 0.2798 0.023 Uiso calc R 1 . .
H H29B 0.1286 0.5993 0.4070 0.023 Uiso calc R 1 . .
O O1 0.02026(11) 0.14543(10) 0.05354(8) 0.0168(2) Uani d . 1 . .
O O2 0.30731(11) 0.20280(9) 0.06498(9) 0.0164(2) Uani d . 1 . .
O O3 -0.07640(11) 0.51969(10) 0.23695(8) 0.0160(2) Uani d . 1 . .
O O4 0.15806(11) 0.41358(9) 0.39606(9) 0.0170(2) Uani d . 1 . .
O O5 -0.18295(11) 0.36644(9) 0.10949(9) 0.0171(2) Uani d . 1 . .
O O6 0.38446(11) 0.28133(10) 0.26150(9) 0.0165(2) Uani d . 1 . .
B B1 0.40157(19) 0.76448(17) 0.26818(15) 0.0188(3) Uani d . 1 . .
F F1 0.26267(12) 0.84348(11) 0.26112(10) 0.0428(3) Uani d . 1 . .
F F2 0.42418(11) 0.70503(10) 0.17371(8) 0.0311(2) Uani d . 1 . .
F F3 0.41256(12) 0.66888(9) 0.37036(8) 0.0327(2) Uani d . 1 . .
F F4 0.50826(12) 0.83934(11) 0.26526(10) 0.0401(3) Uani d . 1 . .
N N2 0.08837(13) 0.24571(11) 0.25008(10) 0.0149(3) Uani d . 1 . .
H H2A 0.1771 0.2666 0.2431 0.022 Uiso calc R 1 . .
H H2B 0.0208 0.3151 0.2588 0.022 Uiso calc R 1 . .
H H2C 0.0698 0.2211 0.1867 0.022 Uiso calc R 1 . .
C C1 -0.34030(17) 0.02500(15) 0.39415(13) 0.0193(3) Uani d . 1 . .
H H1A -0.4325 0.0021 0.4017 0.023 Uiso calc R 1 . .
C C2 -0.23098(17) -0.03380(14) 0.32762(13) 0.0186(3) Uani d . 1 . .
H H2D -0.2498 -0.0965 0.2907 0.022 Uiso calc R 1 . .
C C3 -0.09306(16) 0.00054(14) 0.31579(12) 0.0171(3) Uani d . 1 . .
H H3A -0.0195 -0.0406 0.2722 0.020 Uiso calc R 1 . .
C C4 -0.06450(16) 0.09625(14) 0.36893(12) 0.0158(3) Uani d . 1 . .
C C5 -0.17497(17) 0.15401(14) 0.43633(13) 0.0189(3) Uani d . 1 . .
H H5A -0.1568 0.2172 0.4729 0.023 Uiso calc R 1 . .
C C6 -0.31203(17) 0.11841(15) 0.44960(13) 0.0202(3) Uani d . 1 . .
H H6A -0.3847 0.1570 0.4955 0.024 Uiso calc R 1 . .
C C7 0.08405(16) 0.13519(14) 0.35362(13) 0.0186(3) Uani d . 1 . .
H H7A 0.1060 0.1616 0.4225 0.022 Uiso calc R 1 . .
H H7B 0.1589 0.0601 0.3446 0.022 Uiso calc R 1 . .

loop_
_atom_site_aniso_label
_atom_site_aniso_U_11
_atom_site_aniso_U_22
_atom_site_aniso_U_33
_atom_site_aniso_U_12
_atom_site_aniso_U_13
_atom_site_aniso_U_23
C8 0.0179(8) 0.0141(7) 0.0260(8) -0.0017(6) -0.0072(6) -0.0024(6)
C9 0.0139(7) 0.0176(7) 0.0268(8) -0.0023(6) -0.0005(6) -0.0053(6)
C10 0.0220(8) 0.0162(7) 0.0199(8) -0.0036(6) 0.0026(6) -0.0077(6)
C11 0.0247(8) 0.0196(7) 0.0169(7) 0.0011(6) -0.0016(6) -0.0092(6)
C12 0.0185(8) 0.0198(7) 0.0192(7) -0.0042(6) -0.0039(6) -0.0047(6)
C13 0.0231(8) 0.0161(7) 0.0149(7) -0.0055(6) 0.0027(6) -0.0055(6)
C14 0.0175(7) 0.0207(7) 0.0200(8) -0.0065(6) -0.0030(6) -0.0062(6)
C15 0.0208(8) 0.0211(7) 0.0169(7) -0.0050(6) -0.0054(6) -0.0030(6)
C16 0.0131(7) 0.0207(7) 0.0196(7) -0.0041(6) 0.0031(6) -0.0037(6)
C17 0.0140(7) 0.0201(7) 0.0208(8) 0.0006(6) 0.0009(6) -0.0045(6)
C18 0.0172(7) 0.0174(7) 0.0230(8) -0.0060(6) -0.0012(6) -0.0072(6)
C29 0.0256(8) 0.0151(7) 0.0191(8) -0.0035(6) -0.0047(6) -0.0058(6)
O1 0.0165(5) 0.0191(5) 0.0152(5) -0.0044(4) 0.0002(4) -0.0040(4)
O2 0.0147(5) 0.0149(5) 0.0206(5) -0.0014(4) -0.0010(4) -0.0073(4)
O3 0.0139(5) 0.0184(5) 0.0169(5) -0.0021(4) -0.0010(4) -0.0070(4)
O4 0.0175(5) 0.0151(5) 0.0189(5) -0.0033(4) -0.0019(4) -0.0044(4)
O5 0.0207(5) 0.0131(5) 0.0174(5) -0.0020(4) -0.0043(4) -0.0030(4)
O6 0.0157(5) 0.0172(5) 0.0196(5) -0.0063(4) 0.0032(4) -0.0080(4)
B1 0.0194(9) 0.0190(8) 0.0189(8) -0.0056(7) -0.0011(7) -0.0040(7)
F1 0.0308(6) 0.0468(7) 0.0417(7) 0.0136(5) -0.0010(5) -0.0099(5)
F2 0.0356(6) 0.0352(6) 0.0263(5) -0.0055(4) -0.0027(4) -0.0151(4)
F3 0.0475(6) 0.0251(5) 0.0250(5) -0.0125(5) -0.0064(5) 0.0013(4)
F4 0.0464(7) 0.0388(6) 0.0443(7) -0.0292(5) -0.0010(5) -0.0094(5)
N2 0.0148(6) 0.0156(6) 0.0149(6) -0.0038(5) 0.0005(5) -0.0040(5)
C1 0.0156(7) 0.0234(8) 0.0170(7) -0.0051(6) -0.0007(6) 0.0005(6)
C2 0.0220(8) 0.0183(7) 0.0170(7) -0.0072(6) -0.0020(6) -0.0037(6)
C3 0.0182(7) 0.0181(7) 0.0141(7) -0.0026(6) 0.0020(6) -0.0032(6)
C4 0.0179(7) 0.0152(7) 0.0127(7) -0.0053(6) -0.0033(6) 0.0026(5)
C5 0.0249(8) 0.0156(7) 0.0160(7) -0.0037(6) -0.0026(6) -0.0026(6)
C6 0.0194(8) 0.0206(8) 0.0176(7) 0.0001(6) 0.0021(6) -0.0028(6)
C7 0.0180(8) 0.0174(7) 0.0185(7) -0.0054(6) -0.0042(6) 0.0024(6)

loop_
_atom_type_symbol
_atom_type_description
_atom_type_scat_dispersion_real
_atom_type_scat_dispersion_imag
_atom_type_scat_source
C C 0.0033 0.0016 'International Tables Vol C Tables 4.2.6.8 and 6.1.1.4'
H H 0.0000 0.0000 'International Tables Vol C Tables 4.2.6.8 and 6.1.1.4'
B B 0.0013 0.0007 'International Tables Vol C Tables 4.2.6.8 and 6.1.1.4'
N N 0.0061 0.0033 'International Tables Vol C Tables 4.2.6.8 and 6.1.1.4'
F F 0.0171 0.0103 'International Tables Vol C Tables 4.2.6.8 and 6.1.1.4'
O O 0.0106 0.0060 'International Tables Vol C Tables 4.2.6.8 and 6.1.1.4'

loop_
_geom_angle_atom_site_label_1
_geom_angle_atom_site_label_2
_geom_angle_atom_site_label_3
_geom_angle_site_symmetry_1
_geom_angle_site_symmetry_3
_geom_angle
_geom_angle_publ_flag
O5 C8 C9 . . 109.25(12) ?
O5 C8 H8A . . 109.8 ?
C9 C8 H8A . . 109.8 ?
O5 C8 H8B . . 109.8 ?
C9 C8 H8B . . 109.8 ?
H8A C8 H8B . . 108.3 ?
O3 C9 C8 . . 108.54(12) ?
O3 C9 H9A . . 110.0 ?
C8 C9 H9A . . 110.0 ?
O3 C9 H9B . . 110.0 ?
C8 C9 H9B . . 110.0 ?
H9A C9 H9B . . 108.4 ?
O2 C10 C13 . . 108.95(12) ?
O2 C10 H10A . . 109.9 ?
C13 C10 H10A . . 109.9 ?
O2 C10 H10B . . 109.9 ?
C13 C10 H10B . . 109.9 ?
H10A C10 H10B . . 108.3 ?
O3 C11 C29 . . 109.20(12) ?
O3 C11 H11A . . 109.8 ?
C29 C11 H11A . . 109.8 ?
O3 C11 H11B . . 109.8 ?
C29 C11 H11B . . 109.8 ?
H11A C11 H11B . . 108.3 ?
O4 C12 C18 . . 113.11(12) ?
O4 C12 H12A . . 109.0 ?
C18 C12 H12A . . 109.0 ?
O4 C12 H12B . . 109.0 ?
C18 C12 H12B . . 109.0 ?
H12A C12 H12B . . 107.8 ?
O1 C13 C10 . . 109.27(13) ?
O1 C13 H13A . . 109.8 ?
C10 C13 H13A . . 109.8 ?
O1 C13 H13B . . 109.8 ?
C10 C13 H13B . . 109.8 ?
H13A C13 H13B . . 108.3 ?
O1 C14 C15 . . 112.86(12) ?
O1 C14 H14A . . 109.0 ?
C15 C14 H14A . . 109.0 ?
O1 C14 H14B . . 109.0 ?
C15 C14 H14B . . 109.0 ?
H14A C14 H14B . . 107.8 ?
O5 C15 C14 . . 108.15(12) ?
O5 C15 H15A . . 110.1 ?
C14 C15 H15A . . 110.1 ?
O5 C15 H15B . . 110.1 ?
C14 C15 H15B . . 110.1 ?
H15A C15 H15B . . 108.4 ?
O6 C16 C17 . . 109.34(12) ?
O6 C16 H16A . . 109.8 ?
C17 C16 H16A . . 109.8 ?
O6 C16 H16B . . 109.8 ?
C17 C16 H16B . . 109.8 ?
H16A C16 H16B . . 108.3 ?
O2 C17 C16 . . 109.06(12) ?
O2 C17 H17A . . 109.9 ?
C16 C17 H17A . . 109.9 ?
O2 C17 H17B . . 109.9 ?
C16 C17 H17B . . 109.9 ?
H17A C17 H17B . . 108.3 ?
O6 C18 C12 . . 108.68(12) ?
O6 C18 H18A . . 110.0 ?
C12 C18 H18A . . 110.0 ?
O6 C18 H18B . . 110.0 ?
C12 C18 H18B . . 110.0 ?
H18A C18 H18B . . 108.3 ?
O4 C29 C11 . . 107.80(12) ?
O4 C29 H29A . . 110.1 ?
C11 C29 H29A . . 110.1 ?
O4 C29 H29B . . 110.1 ?
C11 C29 H29B . . 110.1 ?
H29A C29 H29B . . 108.5 ?
C13 O1 C14 . . 112.74(12) ?
C17 O2 C10 . . 111.77(11) ?
C11 O3 C9 . . 111.85(11) ?
C29 O4 C12 . . 113.18(11) ?
C8 O5 C15 . . 111.32(11) ?
C16 O6 C18 . . 110.94(11) ?
F3 B1 F1 . . 109.87(14) ?
F3 B1 F4 . . 109.19(13) ?
F1 B1 F4 . . 110.24(14) ?
F3 B1 F2 . . 109.64(14) ?
F1 B1 F2 . . 108.85(13) ?
F4 B1 F2 . . 109.04(14) ?
C7 N2 H2A . . 109.5 ?
C7 N2 H2B . . 109.5 ?
H2A N2 H2B . . 109.5 ?
C7 N2 H2C . . 109.5 ?
H2A N2 H2C . . 109.5 ?
H2B N2 H2C . . 109.5 ?
C2 C1 C6 . . 119.87(14) ?
C2 C1 H1A . . 120.1 ?
C6 C1 H1A . . 120.1 ?
C1 C2 C3 . . 120.23(14) ?
C1 C2 H2D . . 119.9 ?
C3 C2 H2D . . 119.9 ?
C2 C3 C4 . . 120.39(14) ?
C2 C3 H3A . . 119.8 ?
C4 C3 H3A . . 119.8 ?
C5 C4 C3 . . 118.85(14) ?
C5 C4 C7 . . 120.99(14) ?
C3 C4 C7 . . 120.15(13) ?
C6 C5 C4 . . 120.80(14) ?
C6 C5 H5A . . 119.6 ?
C4 C5 H5A . . 119.6 ?
C5 C6 C1 . . 119.85(14) ?
C5 C6 H6A . . 120.1 ?
C1 C6 H6A . . 120.1 ?
N2 C7 C4 . . 111.37(12) ?
N2 C7 H7A . . 109.4 ?
C4 C7 H7A . . 109.4 ?
N2 C7 H7B . . 109.4 ?
C4 C7 H7B . . 109.4 ?
H7A C7 H7B . . 108.0 ?

loop_
_geom_bond_atom_site_label_1
_geom_bond_atom_site_label_2
_geom_bond_site_symmetry_2
_geom_bond_distance
_geom_bond_publ_flag
C8 O5 . 1.4236(19) ?
C8 C9 . 1.497(2) ?
C8 H8A . 0.9700 ?
C8 H8B . 0.9700 ?
C9 O3 . 1.4351(19) ?
C9 H9A . 0.9700 ?
C9 H9B . 0.9700 ?
C10 O2 . 1.4313(18) ?
C10 C13 . 1.498(2) ?
C10 H10A . 0.9700 ?
C10 H10B . 0.9700 ?
C11 O3 . 1.4290(18) ?
C11 C29 . 1.498(2) ?
C11 H11A . 0.9700 ?
C11 H11B . 0.9700 ?
C12 O4 . 1.4380(19) ?
C12 C18 . 1.507(2) ?
C12 H12A . 0.9700 ?
C12 H12B . 0.9700 ?
C13 O1 . 1.4355(18) ?
C13 H13A . 0.9700 ?
C13 H13B . 0.9700 ?
C14 O1 . 1.4395(19) ?
C14 C15 . 1.503(2) ?
C14 H14A . 0.9700 ?
C14 H14B . 0.9700 ?
C15 O5 . 1.4272(19) ?
C15 H15A . 0.9700 ?
C15 H15B . 0.9700 ?
C16 O6 . 1.4322(18) ?
C16 C17 . 1.501(2) ?
C16 H16A . 0.9700 ?
C16 H16B . 0.9700 ?
C17 O2 . 1.4303(19) ?
C17 H17A . 0.9700 ?
C17 H17B . 0.9700 ?
C18 O6 . 1.4376(18) ?
C18 H18A . 0.9700 ?
C18 H18B . 0.9700 ?
C29 O4 . 1.4235(19) ?
C29 H29A . 0.9700 ?
C29 H29B . 0.9700 ?
B1 F3 . 1.383(2) ?
B1 F1 . 1.385(2) ?
B1 F4 . 1.387(2) ?
B1 F2 . 1.397(2) ?
N2 C7 . 1.4946(19) ?
N2 H2A . 0.8900 ?
N2 H2B . 0.8900 ?
N2 H2C . 0.8900 ?
C1 C2 . 1.384(2) ?
C1 C6 . 1.390(2) ?
C1 H1A . 0.9300 ?
C2 C3 . 1.391(2) ?
C2 H2D . 0.9300 ?
C3 C4 . 1.395(2) ?
C3 H3A . 0.9300 ?
C4 C5 . 1.392(2) ?
C4 C7 . 1.507(2) ?
C5 C6 . 1.389(2) ?
C5 H5A . 0.9300 ?
C6 H6A . 0.9300 ?
C7 H7A . 0.9700 ?
C7 H7B . 0.9700 ?

loop_
_geom_hbond_atom_site_label_D
_geom_hbond_atom_site_label_H
_geom_hbond_atom_site_label_A
_geom_hbond_site_symmetry_A
_geom_hbond_distance_DH
_geom_hbond_distance_HA
_geom_hbond_distance_DA
_geom_hbond_angle_DHA
N2 H2A O6 . 0.89 1.99 2.866(2) 166.6
N2 H2B O3 . 0.89 2.15 2.986(2) 156.7
N2 H2C O1 . 0.89 2.05 2.936(2) 173.2

loop_
_geom_torsion_atom_site_label_1
_geom_torsion_atom_site_label_2
_geom_torsion_atom_site_label_3
_geom_torsion_atom_site_label_4
_geom_torsion_site_symmetry_1
_geom_torsion_site_symmetry_2
_geom_torsion_site_symmetry_3
_geom_torsion_site_symmetry_4
_geom_torsion
_geom_torsion_publ_flag
O5 C8 C9 O3 . . . . 64.50(15) ?
O2 C10 C13 O1 . . . . -68.12(15) ?
O1 C14 C15 O5 . . . . -64.33(16) ?
O6 C16 C17 O2 . . . . 64.18(15) ?
O4 C12 C18 O6 . . . . -62.79(15) ?
O3 C11 C29 O4 . . . . -68.82(15) ?
C10 C13 O1 C14 . . . . 179.48(11) ?
C15 C14 O1 C13 . . . . -86.11(15) ?
C16 C17 O2 C10 . . . . 176.00(12) ?
C13 C10 O2 C17 . . . . -178.41(12) ?
C29 C11 O3 C9 . . . . 177.14(12) ?
C8 C9 O3 C11 . . . . 167.91(12) ?
C11 C29 O4 C12 . . . . -177.59(11) ?
C18 C12 O4 C29 . . . . -76.33(15) ?
C9 C8 O5 C15 . . . . -174.28(12) ?
C14 C15 O5 C8 . . . . -173.89(12) ?
C17 C16 O6 C18 . . . . 177.97(12) ?
C12 C18 O6 C16 . . . . -177.47(12) ?
C6 C1 C2 C3 . . . . -0.2(2) ?
C1 C2 C3 C4 . . . . -1.2(2) ?
C2 C3 C4 C5 . . . . 1.7(2) ?
C2 C3 C4 C7 . . . . -178.64(13) ?
C3 C4 C5 C6 . . . . -0.7(2) ?
C7 C4 C5 C6 . . . . 179.59(13) ?
C4 C5 C6 C1 . . . . -0.7(2) ?
C2 C1 C6 C5 . . . . 1.1(2) ?
C5 C4 C7 N2 . . . . -90.62(17) ?
C3 C4 C7 N2 . . . . 89.72(17) ?
